data_7249184
loop_
_publ_author_name
'Sayad, Rayene'
'Bouzina, Abdeslem'
'Bouone, Yousra Ouafa'
'Beldjezzia, Dounia'
'Djemel, Abdelhak'
'Ibrahim-Ouali, Malika'
'Aouf, Nour-Eddine'
'Aouf, Zineb'

_publ_section_title
;
 Zinc acetate-catalyzed, green and efficient synthesis of xanthene
 derivatives under ultrasound irradiation: X-ray crystallographic analysis
 and <i>in silico</i> study.
;
_journal_issue 34
_journal_name_full 'RSC advances'
_journal_page_first 24585
_journal_page_last 24603
_journal_paper_doi 10.1039/d4ra04135f
_journal_volume 14
_journal_year 2024
_chemical_absolute_configuration unk
_chemical_formula_moiety 'C20 H20 O3'
_chemical_formula_sum 'C20 H20 O3'
_chemical_formula_weight 308.36
_space_group_crystal_system orthorhombic
_space_group_IT_number 29
_space_group_name_Hall 'P 2c -2ac'
_space_group_name_H-M_alt 'P c a 21'
_atom_sites_solution_hydrogens geom
_atom_sites_solution_primary dual
_audit_block_doi 10.5517/ccdc.csd.cc2hh203
_audit_creation_date 2023-11-15
_audit_creation_method
;
Olex2 1.5
(compiled 2023.08.24 svn.re1ec1418 for OlexSys, GUI svn.r6817)
;
_audit_update_record
;
2023-11-16 deposited with the CCDC.	2024-07-18 downloaded from the CCDC.
;
_cell_angle_alpha 90
_cell_angle_beta 90
_cell_angle_gamma 90
_cell_formula_units_Z 4
_cell_length_a 18.2645(5)
_cell_length_b 9.2078(2)
_cell_length_c 9.6666(2)
_cell_measurement_reflns_used 1770
_cell_measurement_temperature 295
_cell_measurement_theta_max 74.5100
_cell_measurement_theta_min 4.7920
_cell_volume 1625.69(7)
_computing_cell_refinement 'CrysAlisPro 1.171.42.102a (Rigaku OD, 2023)'
_computing_data_collection 'CrysAlisPro 1.171.42.102a (Rigaku OD, 2023)'
_computing_data_reduction 'CrysAlisPro 1.171.42.102a (Rigaku OD, 2023)'
_computing_molecular_graphics 'Olex2 1.5 (Dolomanov et al., 2009)'
_computing_publication_material 'Olex2 1.5 (Dolomanov et al., 2009)'
_computing_structure_refinement 'SHELXL 2019/3 (Sheldrick, 2015)'
_computing_structure_solution 'SHELXT 2014/5 (Sheldrick, 2014)'
_diffrn_ambient_temperature 295
_diffrn_detector 'CCD plate'
_diffrn_detector_area_resol_mean 10.6091
_diffrn_detector_type AtlasS2
_diffrn_measured_fraction_theta_full 1.000
_diffrn_measured_fraction_theta_max 0.979
_diffrn_measurement_details
;
List of Runs (angles in degrees, time in seconds):

  # Type    Start    End  Width  t~exp~   \w     \q     \k     \f   Frames
#--------------------------------------------------------------------------
  1  \w   -108.00 -40.00   0.50    2.50    --  -41.15 -71.00 -65.00  136
  2  \w    118.00 160.00   0.50   25.00    --  107.24  54.00-135.00   84
  3  \w     56.00 138.00   0.50   25.00    --  107.24 -71.00 -65.00  164
  4  \w     32.00 108.00   0.50   25.00    --  107.24-107.00-149.00  152
  5  \w    -39.00  -9.00   0.50    2.50    --  -41.15 125.00  60.00   60
  6  \w    -85.00 -44.00   0.50    2.50    --  -41.15 125.00  60.00   82
  7  \w     29.00  87.00   0.50    2.50    --   41.15-125.00 -30.00  116
  8  \w     24.00  65.00   0.50    2.50    --   41.15 -99.00 150.00   82
  9  \w    119.00 175.00   0.50   25.00    --  107.24 111.00 -90.00  112
 10  \w     34.00 136.00   0.50   25.00    --  107.24 -30.00 -90.00  204
 11  \w     40.00 107.00   0.50   25.00    --  107.24-111.00 120.00  134
;
_diffrn_measurement_device 'four-circle diffractometer'
_diffrn_measurement_device_type 'SuperNova, Dual, Cu at home/near, AtlasS2'
_diffrn_measurement_method '\w scans'
_diffrn_orient_matrix_type 'CrysAlisPro convention (1999,Acta A55,543-557)'
_diffrn_orient_matrix_UB_11 -0.1330825000
_diffrn_orient_matrix_UB_12 0.0487322000
_diffrn_orient_matrix_UB_13 0.0291548000
_diffrn_orient_matrix_UB_21 0.0005297000
_diffrn_orient_matrix_UB_22 -0.0250874000
_diffrn_orient_matrix_UB_23 0.1521296000
_diffrn_orient_matrix_UB_31 0.1014306000
_diffrn_orient_matrix_UB_32 0.0641229000
_diffrn_orient_matrix_UB_33 0.0373381000
_diffrn_radiation_monochromator mirror
_diffrn_radiation_probe x-ray
_diffrn_radiation_type 'Cu K\a'
_diffrn_radiation_wavelength 1.54184
_diffrn_reflns_av_R_equivalents 0.0363
_diffrn_reflns_av_unetI/netI 0.0438
_diffrn_reflns_Laue_measured_fraction_full 1.000
_diffrn_reflns_Laue_measured_fraction_max 0.979
_diffrn_reflns_limit_h_max 22
_diffrn_reflns_limit_h_min -15
_diffrn_reflns_limit_k_max 11
_diffrn_reflns_limit_k_min -8
_diffrn_reflns_limit_l_max 8
_diffrn_reflns_limit_l_min -12
_diffrn_reflns_number 6225
_diffrn_reflns_point_group_measured_fraction_full 0.738
_diffrn_reflns_point_group_measured_fraction_max 0.716
_diffrn_reflns_theta_full 67.684
_diffrn_reflns_theta_max 74.512
_diffrn_reflns_theta_min 4.803
_diffrn_source 'micro-focus sealed X-ray tube'
_diffrn_source_type 'SuperNova (Cu) X-ray Source'
_exptl_absorpt_coefficient_mu 0.670
_exptl_absorpt_correction_T_max 1.00000
_exptl_absorpt_correction_T_min 0.87609
_exptl_absorpt_correction_type multi-scan
_exptl_absorpt_process_details
;
CrysAlisPro 1.171.42.102a (Rigaku Oxford Diffraction, 2023)
Empirical absorption correction using spherical harmonics,
implemented in SCALE3 ABSPACK scaling algorithm.
;
_exptl_crystal_colour colourless
_exptl_crystal_colour_primary colourless
_exptl_crystal_density_diffrn 1.260
_exptl_crystal_description needle
_exptl_crystal_F_000 656
_exptl_crystal_size_max 0.22
_exptl_crystal_size_mid 0.04
_exptl_crystal_size_min 0.02
_refine_diff_density_max 0.128
_refine_diff_density_min -0.125
_refine_diff_density_rms 0.032
_refine_ls_abs_structure_details
;
 Flack x determined using 427 quotients [(I+)-(I-)]/[(I+)+(I-)]
 (Parsons, Flack and Wagner, Acta Cryst. B69 (2013) 249-259).
;
_refine_ls_abs_structure_Flack -0.2(4)
_refine_ls_extinction_method none
_refine_ls_goodness_of_fit_ref 1.045
_refine_ls_hydrogen_treatment constr
_refine_ls_matrix_type full
_refine_ls_number_parameters 209
_refine_ls_number_reflns 2390
_refine_ls_number_restraints 1
_refine_ls_restrained_S_all 1.045
_refine_ls_R_factor_all 0.0555
_refine_ls_R_factor_gt 0.0424
_refine_ls_shift/su_max 0.000
_refine_ls_shift/su_mean 0.000
_refine_ls_structure_factor_coef Fsqd
_refine_ls_weighting_details 'w=1/[\s^2^(Fo^2^)+(0.0524P)^2^+0.0249P] where P=(Fo^2^+2Fc^2^)/3'
_refine_ls_weighting_scheme calc
_refine_ls_wR_factor_gt 0.1010
_refine_ls_wR_factor_ref 0.1106
_reflns_Friedel_coverage 0.376
_reflns_Friedel_fraction_full 0.438
_reflns_Friedel_fraction_max 0.418
_reflns_number_gt 1973
_reflns_number_total 2390
_reflns_threshold_expression 'I > 2\s(I)'
_cod_data_source_file d4ra04135f2.cif
_cod_data_source_block br26
_cod_database_code 7249184
_shelx_shelxl_version_number 2019/3
_chemical_oxdiff_formula 'c20 h20 o3'
_shelx_space_group_comment
;
The symmetry employed for this shelxl refinement is uniquely defined
by the following loop, which should always be used as a source of
symmetry information in preference to the above space-group names.
They are only intended as comments.
;
_shelx_estimated_absorpt_t_max 0.987
_shelx_estimated_absorpt_t_min 0.867
_olex2_refinement_description
;
1. Fixed Uiso
 At 1.2 times of:
  All C(H) groups, All C(H,H) groups
 At 1.5 times of:
  All C(H,H,H) groups
2.a Ternary CH refined with riding coordinates:
 C1(H1)
2.b Secondary CH2 refined with riding coordinates:
 C4(H4A,H4B), C5(H5A,H5B), C6(H6A,H6B), C9(H9A,H9B), C10(H10A,H10B), C11(H11A,
 H11B)
2.c Aromatic/amide H refined with riding coordinates:
 C15(H15), C16(H16), C17(H17), C19(H19)
2.d Idealised Me refined as rotating group:
 C20(H20A,H20B,H20C)
;
_olex2_submission_special_instructions 'No special instructions were received'
_oxdiff_exptl_absorpt_empirical_details
;
Empirical correction (ABSPACK) includes:
- Absorption correction using spherical harmonics
- Frame scaling
;
_oxdiff_exptl_absorpt_empirical_full_max 1.251
_oxdiff_exptl_absorpt_empirical_full_min 0.675

loop_
_space_group_symop_operation_xyz
'x, y, z'
'-x, -y, z+1/2'
'x+1/2, -y, z'
'-x+1/2, y, z+1/2'

loop_
_atom_site_label
_atom_site_type_symbol
_atom_site_fract_x
_atom_site_fract_y
_atom_site_fract_z
_atom_site_U_iso_or_equiv
_atom_site_adp_type
_atom_site_occupancy
_atom_site_site_symmetry_order
_atom_site_calc_flag
_atom_site_refinement_flags_posn
_atom_site_refinement_flags_adp
_atom_site_refinement_flags_occupancy
_atom_site_disorder_assembly
_atom_site_disorder_group
O1 O 0.37488(11) 0.6826(2) 0.7999(2) 0.0528(5) Uani 1 1 d . . . . .
O2 O 0.39887(19) 0.2966(3) 0.4835(3) 0.0802(8) Uani 1 1 d . . . . .
O3 O 0.57112(15) 0.7375(3) 0.4885(4) 0.0775(8) Uani 1 1 d . . . . .
C1 C 0.43911(15) 0.5873(3) 0.5431(3) 0.0431(6) Uani 1 1 d . . . . .
H1 H 0.479818 0.524177 0.515723 0.052 Uiso 1 1 calc R U . . .
C2 C 0.38607(16) 0.4990(3) 0.6282(3) 0.0443(6) Uani 1 1 d . . . . .
C3 C 0.3695(2) 0.3502(3) 0.5854(4) 0.0576(8) Uani 1 1 d . . . . .
C4 C 0.3181(3) 0.2635(4) 0.6732(5) 0.0775(11) Uani 1 1 d . . . . .
H4A H 0.346184 0.210098 0.741609 0.093 Uiso 1 1 calc R U . . .
H4B H 0.292893 0.193383 0.615486 0.093 Uiso 1 1 calc R U . . .
C5 C 0.2623(2) 0.3567(4) 0.7463(5) 0.0742(10) Uani 1 1 d . . . . .
H5A H 0.232954 0.296675 0.807403 0.089 Uiso 1 1 calc R U . . .
H5B H 0.229818 0.400485 0.678672 0.089 Uiso 1 1 calc R U . . .
C6 C 0.29935(18) 0.4746(3) 0.8293(3) 0.0556(7) Uani 1 1 d . . . . .
H6A H 0.263117 0.544365 0.860421 0.067 Uiso 1 1 calc R U . . .
H6B H 0.322303 0.432310 0.910362 0.067 Uiso 1 1 calc R U . . .
C7 C 0.35572(16) 0.5499(3) 0.7442(3) 0.0448(6) Uani 1 1 d . . . . .
C8 C 0.43544(15) 0.7522(3) 0.7473(3) 0.0470(6) Uani 1 1 d . . . . .
C9 C 0.4570(2) 0.8793(4) 0.8331(4) 0.0608(8) Uani 1 1 d . . . . .
H9A H 0.482909 0.846037 0.914819 0.073 Uiso 1 1 calc R U . . .
H9B H 0.413523 0.930882 0.863090 0.073 Uiso 1 1 calc R U . . .
C10 C 0.5059(2) 0.9813(4) 0.7510(5) 0.0729(10) Uani 1 1 d . . . . .
H10A H 0.476876 1.031579 0.681907 0.087 Uiso 1 1 calc R U . . .
H10B H 0.526844 1.053351 0.812479 0.087 Uiso 1 1 calc R U . . .
C11 C 0.5665(2) 0.8978(5) 0.6808(4) 0.0685(9) Uani 1 1 d . . . . .
H11A H 0.595483 0.964182 0.625391 0.082 Uiso 1 1 calc R U . . .
H11B H 0.598305 0.856147 0.750670 0.082 Uiso 1 1 calc R U . . .
C12 C 0.53789(18) 0.7784(3) 0.5897(4) 0.0540(7) Uani 1 1 d . . . . .
C13 C 0.46907(15) 0.7079(3) 0.6316(3) 0.0444(6) Uani 1 1 d . . . . .
C14 C 0.40291(15) 0.6459(3) 0.4125(3) 0.0425(5) Uani 1 1 d . . . . .
C15 C 0.42084(19) 0.5892(4) 0.2842(3) 0.0581(7) Uani 1 1 d . . . . .
H15 H 0.455673 0.515888 0.276881 0.070 Uiso 1 1 calc R U . . .
C16 C 0.3866(2) 0.6422(4) 0.1668(3) 0.0676(10) Uani 1 1 d . . . . .
H16 H 0.398124 0.603349 0.080727 0.081 Uiso 1 1 calc R U . . .
C17 C 0.3355(2) 0.7522(4) 0.1762(4) 0.0651(9) Uani 1 1 d . . . . .
H17 H 0.312970 0.786588 0.096425 0.078 Uiso 1 1 calc R U . . .
C18 C 0.31756(15) 0.8115(3) 0.3027(4) 0.0535(7) Uani 1 1 d . . . . .
C19 C 0.35154(16) 0.7572(3) 0.4203(3) 0.0458(6) Uani 1 1 d . . . . .
H19 H 0.339718 0.796122 0.506247 0.055 Uiso 1 1 calc R U . . .
C20 C 0.2634(2) 0.9343(4) 0.3149(5) 0.0761(11) Uani 1 1 d . . . . .
H20A H 0.245782 0.959907 0.224589 0.114 Uiso 1 1 calc R U . . .
H20B H 0.286992 1.016899 0.356083 0.114 Uiso 1 1 calc R U . . .
H20C H 0.223097 0.904422 0.371796 0.114 Uiso 1 1 calc R U . . .

loop_
_atom_site_aniso_label
_atom_site_aniso_U_11
_atom_site_aniso_U_22
_atom_site_aniso_U_33
_atom_site_aniso_U_23
_atom_site_aniso_U_13
_atom_site_aniso_U_12
O1 0.0568(11) 0.0556(10) 0.0460(10) -0.0088(9) 0.0077(10) -0.0022(9)
O2 0.114(2) 0.0533(13) 0.0729(17) -0.0182(13) 0.0241(17) -0.0046(14)
O3 0.0633(15) 0.0919(18) 0.0773(17) -0.0109(16) 0.0207(14) -0.0109(13)
C1 0.0451(12) 0.0448(13) 0.0393(13) -0.0020(10) 0.0027(10) 0.0070(11)
C2 0.0505(14) 0.0413(12) 0.0411(13) 0.0030(10) -0.0021(12) 0.0030(10)
C3 0.075(2) 0.0459(14) 0.0522(16) -0.0018(13) 0.0044(15) -0.0028(14)
C4 0.108(3) 0.0499(17) 0.074(2) -0.0032(17) 0.016(2) -0.0209(18)
C5 0.073(2) 0.071(2) 0.079(3) 0.002(2) 0.012(2) -0.0149(17)
C6 0.0592(16) 0.0555(15) 0.0522(16) 0.0050(13) 0.0099(14) 0.0026(13)
C7 0.0516(14) 0.0425(12) 0.0403(13) 0.0023(11) -0.0038(12) 0.0014(10)
C8 0.0461(13) 0.0516(14) 0.0432(13) -0.0018(12) -0.0054(12) 0.0003(11)
C9 0.0614(17) 0.0671(18) 0.0538(18) -0.0167(15) -0.0056(14) -0.0042(15)
C10 0.078(2) 0.0601(17) 0.081(3) -0.0183(19) -0.007(2) -0.0131(16)
C11 0.0607(19) 0.077(2) 0.068(2) 0.0005(18) -0.0069(17) -0.0222(17)
C12 0.0478(15) 0.0608(16) 0.0533(16) 0.0067(14) -0.0027(13) -0.0004(13)
C13 0.0438(13) 0.0479(13) 0.0414(13) 0.0013(11) -0.0046(11) 0.0027(11)
C14 0.0460(13) 0.0441(12) 0.0375(12) 0.0027(11) -0.0002(11) -0.0041(11)
C15 0.0685(18) 0.0608(16) 0.0449(15) -0.0043(14) 0.0038(14) 0.0042(14)
C16 0.092(3) 0.076(2) 0.0352(15) -0.0047(15) -0.0015(16) -0.0018(19)
C17 0.072(2) 0.074(2) 0.0492(17) 0.0175(16) -0.0166(15) -0.0122(17)
C18 0.0438(13) 0.0526(14) 0.0640(17) 0.0165(15) -0.0048(14) -0.0068(12)
C19 0.0452(13) 0.0493(15) 0.0429(13) 0.0026(12) 0.0012(11) -0.0010(11)
C20 0.0589(18) 0.0721(19) 0.098(3) 0.030(2) -0.006(2) 0.0090(16)

loop_
_atom_type_symbol
_atom_type_description
_atom_type_scat_dispersion_real
_atom_type_scat_dispersion_imag
_atom_type_scat_source
C C 0.0181 0.0091 'International Tables Vol C Tables 4.2.6.8 and 6.1.1.4'
H H 0.0000 0.0000 'International Tables Vol C Tables 4.2.6.8 and 6.1.1.4'
O O 0.0492 0.0322 'International Tables Vol C Tables 4.2.6.8 and 6.1.1.4'

loop_
_geom_angle_atom_site_label_1
_geom_angle_atom_site_label_2
_geom_angle_atom_site_label_3
_geom_angle
_geom_angle_site_symmetry_1
_geom_angle_site_symmetry_3
_geom_angle_publ_flag
C8 O1 C7 118.2(2) . . ?
C2 C1 H1 108.4 . . ?
C2 C1 C14 111.3(2) . . ?
C13 C1 H1 108.4 . . ?
C13 C1 C2 108.8(2) . . ?
C13 C1 C14 111.5(2) . . ?
C14 C1 H1 108.4 . . ?
C3 C2 C1 118.9(3) . . ?
C7 C2 C1 122.4(3) . . ?
C7 C2 C3 118.7(3) . . ?
O2 C3 C2 120.9(3) . . ?
O2 C3 C4 121.1(3) . . ?
C2 C3 C4 118.0(3) . . ?
C3 C4 H4A 109.0 . . ?
C3 C4 H4B 109.0 . . ?
C3 C4 C5 112.7(3) . . ?
H4A C4 H4B 107.8 . . ?
C5 C4 H4A 109.0 . . ?
C5 C4 H4B 109.0 . . ?
C4 C5 H5A 109.5 . . ?
C4 C5 H5B 109.5 . . ?
C4 C5 C6 110.7(3) . . ?
H5A C5 H5B 108.1 . . ?
C6 C5 H5A 109.5 . . ?
C6 C5 H5B 109.5 . . ?
C5 C6 H6A 109.5 . . ?
C5 C6 H6B 109.5 . . ?
H6A C6 H6B 108.1 . . ?
C7 C6 C5 110.6(3) . . ?
C7 C6 H6A 109.5 . . ?
C7 C6 H6B 109.5 . . ?
O1 C7 C6 111.8(2) . . ?
C2 C7 O1 122.2(3) . . ?
C2 C7 C6 126.0(3) . . ?
O1 C8 C9 111.9(3) . . ?
C13 C8 O1 122.4(3) . . ?
C13 C8 C9 125.7(3) . . ?
C8 C9 H9A 109.5 . . ?
C8 C9 H9B 109.5 . . ?
C8 C9 C10 110.5(3) . . ?
H9A C9 H9B 108.1 . . ?
C10 C9 H9A 109.5 . . ?
C10 C9 H9B 109.5 . . ?
C9 C10 H10A 109.5 . . ?
C9 C10 H10B 109.5 . . ?
H10A C10 H10B 108.1 . . ?
C11 C10 C9 110.6(3) . . ?
C11 C10 H10A 109.5 . . ?
C11 C10 H10B 109.5 . . ?
C10 C11 H11A 109.1 . . ?
C10 C11 H11B 109.1 . . ?
H11A C11 H11B 107.9 . . ?
C12 C11 C10 112.4(3) . . ?
C12 C11 H11A 109.1 . . ?
C12 C11 H11B 109.1 . . ?
O3 C12 C11 121.8(3) . . ?
O3 C12 C13 120.9(3) . . ?
C13 C12 C11 117.3(3) . . ?
C8 C13 C1 122.1(3) . . ?
C8 C13 C12 119.2(3) . . ?
C12 C13 C1 118.7(3) . . ?
C15 C14 C1 120.4(3) . . ?
C15 C14 C19 119.1(3) . . ?
C19 C14 C1 120.5(3) . . ?
C14 C15 H15 120.2 . . ?
C16 C15 C14 119.6(3) . . ?
C16 C15 H15 120.2 . . ?
C15 C16 H16 119.7 . . ?
C17 C16 C15 120.7(3) . . ?
C17 C16 H16 119.7 . . ?
C16 C17 H17 119.7 . . ?
C18 C17 C16 120.7(3) . . ?
C18 C17 H17 119.7 . . ?
C17 C18 C19 118.5(3) . . ?
C17 C18 C20 121.5(3) . . ?
C19 C18 C20 119.9(4) . . ?
C14 C19 H19 119.3 . . ?
C18 C19 C14 121.4(3) . . ?
C18 C19 H19 119.3 . . ?
C18 C20 H20A 109.5 . . ?
C18 C20 H20B 109.5 . . ?
C18 C20 H20C 109.5 . . ?
H20A C20 H20B 109.5 . . ?
H20A C20 H20C 109.5 . . ?
H20B C20 H20C 109.5 . . ?

loop_
_geom_bond_atom_site_label_1
_geom_bond_atom_site_label_2
_geom_bond_distance
_geom_bond_site_symmetry_2
_geom_bond_publ_flag
O1 C7 1.380(4) . ?
O1 C8 1.376(4) . ?
O2 C3 1.225(5) . ?
O3 C12 1.211(5) . ?
C1 H1 0.9800 . ?
C1 C2 1.508(4) . ?
C1 C13 1.505(4) . ?
C1 C14 1.524(4) . ?
C2 C3 1.463(4) . ?
C2 C7 1.336(4) . ?
C3 C4 1.496(5) . ?
C4 H4A 0.9700 . ?
C4 H4B 0.9700 . ?
C4 C5 1.509(6) . ?
C5 H5A 0.9700 . ?
C5 H5B 0.9700 . ?
C5 C6 1.510(5) . ?
C6 H6A 0.9700 . ?
C6 H6B 0.9700 . ?
C6 C7 1.489(4) . ?
C8 C9 1.488(4) . ?
C8 C13 1.340(4) . ?
C9 H9A 0.9700 . ?
C9 H9B 0.9700 . ?
C9 C10 1.519(6) . ?
C10 H10A 0.9700 . ?
C10 H10B 0.9700 . ?
C10 C11 1.509(6) . ?
C11 H11A 0.9700 . ?
C11 H11B 0.9700 . ?
C11 C12 1.502(5) . ?
C12 C13 1.471(4) . ?
C14 C15 1.385(4) . ?
C14 C19 1.392(4) . ?
C15 H15 0.9300 . ?
C15 C16 1.385(5) . ?
C16 H16 0.9300 . ?
C16 C17 1.379(6) . ?
C17 H17 0.9300 . ?
C17 C18 1.378(6) . ?
C18 C19 1.389(5) . ?
C18 C20 1.507(5) . ?
C19 H19 0.9300 . ?
C20 H20A 0.9600 . ?
C20 H20B 0.9600 . ?
C20 H20C 0.9600 . ?

loop_
_geom_torsion_atom_site_label_1
_geom_torsion_atom_site_label_2
_geom_torsion_atom_site_label_3
_geom_torsion_atom_site_label_4
_geom_torsion
_geom_torsion_site_symmetry_1
_geom_torsion_site_symmetry_2
_geom_torsion_site_symmetry_3
_geom_torsion_site_symmetry_4
_geom_torsion_publ_flag
O1 C8 C9 C10 -161.2(3) . . . . ?
O1 C8 C13 C1 5.7(4) . . . . ?
O1 C8 C13 C12 -173.7(3) . . . . ?
O2 C3 C4 C5 -152.7(4) . . . . ?
O3 C12 C13 C1 -2.3(5) . . . . ?
O3 C12 C13 C8 177.2(3) . . . . ?
C1 C2 C3 O2 1.2(5) . . . . ?
C1 C2 C3 C4 178.5(3) . . . . ?
C1 C2 C7 O1 -4.9(4) . . . . ?
C1 C2 C7 C6 175.7(3) . . . . ?
C1 C14 C15 C16 179.0(3) . . . . ?
C1 C14 C19 C18 -179.6(3) . . . . ?
C2 C1 C13 C8 -19.2(4) . . . . ?
C2 C1 C13 C12 160.3(2) . . . . ?
C2 C1 C14 C15 -108.4(3) . . . . ?
C2 C1 C14 C19 71.8(3) . . . . ?
C2 C3 C4 C5 29.9(6) . . . . ?
C3 C2 C7 O1 172.5(3) . . . . ?
C3 C2 C7 C6 -6.8(5) . . . . ?
C3 C4 C5 C6 -54.6(5) . . . . ?
C4 C5 C6 C7 48.0(4) . . . . ?
C5 C6 C7 O1 162.0(3) . . . . ?
C5 C6 C7 C2 -18.6(4) . . . . ?
C7 O1 C8 C9 -169.8(3) . . . . ?
C7 O1 C8 C13 10.7(4) . . . . ?
C7 C2 C3 O2 -176.4(3) . . . . ?
C7 C2 C3 C4 1.0(5) . . . . ?
C8 O1 C7 C2 -11.2(4) . . . . ?
C8 O1 C7 C6 168.3(3) . . . . ?
C8 C9 C10 C11 -48.6(4) . . . . ?
C9 C8 C13 C1 -173.7(3) . . . . ?
C9 C8 C13 C12 6.9(4) . . . . ?
C9 C10 C11 C12 56.0(5) . . . . ?
C10 C11 C12 O3 151.2(4) . . . . ?
C10 C11 C12 C13 -31.5(5) . . . . ?
C11 C12 C13 C1 -179.6(3) . . . . ?
C11 C12 C13 C8 -0.1(4) . . . . ?
C13 C1 C2 C3 -158.6(3) . . . . ?
C13 C1 C2 C7 18.8(4) . . . . ?
C13 C1 C14 C15 130.0(3) . . . . ?
C13 C1 C14 C19 -49.9(3) . . . . ?
C13 C8 C9 C10 18.3(5) . . . . ?
C14 C1 C2 C3 78.1(3) . . . . ?
C14 C1 C2 C7 -104.5(3) . . . . ?
C14 C1 C13 C8 104.0(3) . . . . ?
C14 C1 C13 C12 -76.6(3) . . . . ?
C14 C15 C16 C17 0.8(6) . . . . ?
C15 C14 C19 C18 0.6(4) . . . . ?
C15 C16 C17 C18 0.0(6) . . . . ?
C16 C17 C18 C19 -0.6(5) . . . . ?
C16 C17 C18 C20 178.3(3) . . . . ?
C17 C18 C19 C14 0.3(4) . . . . ?
C19 C14 C15 C16 -1.1(5) . . . . ?
C20 C18 C19 C14 -178.7(3) . . . . ?
